data_7017843
loop_
_publ_author_name
'Langley, Stuart K.'
'Chilton, Nicholas F.'
'Moubaraki, Boujemaa'
'Murray, Keith S.'

_publ_section_title
;
 Structure and magnetic exchange in heterometallic 3d-3d transition metal
 triethanolamine clusters.
;
_journal_issue 3
_journal_name_full 'Dalton transactions (Cambridge, England : 2003)'
_journal_page_first 1033
_journal_page_last 1046
_journal_paper_doi 10.1039/c1dt11513h
_journal_volume 41
_journal_year 2012
_chemical_formula_moiety 'C39 H75 Co2 Mn3 N4 O19, 0.5(C2 H4 Cl4), 2(C H2 Cl2), 2(N O3)'
_chemical_formula_sum 'C42 H81 Cl6 Co2 Mn3 N6 O25'
_chemical_formula_weight 1565.51
_chemical_name_systematic
;
?
;
_space_group_IT_number 2
_symmetry_cell_setting triclinic
_symmetry_space_group_name_Hall '-P 1'
_symmetry_space_group_name_H-M 'P -1'
_atom_sites_solution_hydrogens geom
_atom_sites_solution_primary direct
_atom_sites_solution_secondary difmap
_audit_creation_date '9 November 2005'
_audit_creation_method SHELXL-97
_cell_angle_alpha 89.130(2)
_cell_angle_beta 70.950(2)
_cell_angle_gamma 83.650(2)
_cell_formula_units_Z 2
_cell_length_a 12.2545(4)
_cell_length_b 15.5313(5)
_cell_length_c 17.7000(6)
_cell_measurement_reflns_used 9876
_cell_measurement_temperature 123(2)
_cell_measurement_theta_max 30.12
_cell_measurement_theta_min 2.12
_cell_volume 3163.99(18)
_computing_cell_refinement 'Bruker Apex2 V2.0'
_computing_data_collection 'Bruker Apex2 V2.0'
_computing_data_reduction 'Bruker Apex2 V2.0'
_computing_molecular_graphics X-Seed
_computing_publication_material CIFTAB
_computing_structure_refinement 'SHELXL-97 (Sheldrick, 1997)'
_computing_structure_solution 'SHELXS-97 (Sheldrick, 1990)'
_diffrn_ambient_temperature 123(2)
_diffrn_measured_fraction_theta_full 0.966
_diffrn_measured_fraction_theta_max 0.966
_diffrn_measurement_device_type 'APEX X8'
_diffrn_measurement_method 'scans in phi and omega'
_diffrn_radiation_monochromator graphite
_diffrn_radiation_source 'fine-focus sealed tube'
_diffrn_radiation_type MoK\a
_diffrn_radiation_wavelength 0.71073
_diffrn_reflns_av_R_equivalents 0.0401
_diffrn_reflns_av_sigmaI/netI 0.0730
_diffrn_reflns_limit_h_max 13
_diffrn_reflns_limit_h_min -17
_diffrn_reflns_limit_k_max 22
_diffrn_reflns_limit_k_min -22
_diffrn_reflns_limit_l_max 21
_diffrn_reflns_limit_l_min -25
_diffrn_reflns_number 47014
_diffrn_reflns_theta_full 30.59
_diffrn_reflns_theta_max 30.59
_diffrn_reflns_theta_min 2.12
_diffrn_standards_decay_% 0
_diffrn_standards_interval_count 0
_diffrn_standards_interval_time 0
_diffrn_standards_number 0
_exptl_absorpt_coefficient_mu 1.429
_exptl_absorpt_correction_T_max 0.867
_exptl_absorpt_correction_T_min 0.717
_exptl_absorpt_correction_type multi-scan
_exptl_absorpt_process_details SADABS
_exptl_crystal_colour 'dark green'
_exptl_crystal_density_diffrn 1.643
_exptl_crystal_density_method 'not measured'
_exptl_crystal_description needle
_exptl_crystal_F_000 1612
_exptl_crystal_size_max 0.50
_exptl_crystal_size_mid 0.20
_exptl_crystal_size_min 0.10
_refine_diff_density_max 1.308
_refine_diff_density_min -0.788
_refine_diff_density_rms 0.108
_refine_ls_extinction_method none
_refine_ls_goodness_of_fit_ref 1.045
_refine_ls_hydrogen_treatment mixed
_refine_ls_matrix_type full
_refine_ls_number_parameters 807
_refine_ls_number_reflns 18804
_refine_ls_number_restraints 18
_refine_ls_restrained_S_all 1.060
_refine_ls_R_factor_all 0.1071
_refine_ls_R_factor_gt 0.0592
_refine_ls_shift/su_max 0.002
_refine_ls_shift/su_mean 0.000
_refine_ls_structure_factor_coef Fsqd
_refine_ls_weighting_details 'calc w=1/[\s^2^(Fo^2^)+(0.0787P)^2^+2.2579P] where P=(Fo^2^+2Fc^2^)/3'
_refine_ls_weighting_scheme calc
_refine_ls_wR_factor_gt 0.1460
_refine_ls_wR_factor_ref 0.1716
_reflns_number_gt 11730
_reflns_number_total 18804
_reflns_threshold_expression >2sigma(I)
_cod_data_source_file c1dt11513h.txt
_cod_data_source_block 4
_cod_depositor_comments
;
The following automatic conversions were performed:

'_exptl_absorpt_correction_type' value 'MULTI-SCAN' changed to
'multi-scan' according to
/home/saulius/struct/CIF-dictionaries/cif_core.dic dictionary named
'cif_core.dic' version 2.4.1 from 2010-06-29.

Automatic conversion script
Id: cif_fix_values 1715 2011-07-08 13:25:40Z adriana 
;
_cod_original_cell_volume 3164.00(18)
_cod_original_sg_symbol_H-M P-1
_cod_database_code 7017843

loop_
_symmetry_equiv_pos_as_xyz
'x, y, z'
'-x, -y, -z'

loop_
_atom_site_label
_atom_site_type_symbol
_atom_site_fract_x
_atom_site_fract_y
_atom_site_fract_z
_atom_site_U_iso_or_equiv
_atom_site_adp_type
_atom_site_occupancy
_atom_site_symmetry_multiplicity
_atom_site_calc_flag
_atom_site_refinement_flags
_atom_site_disorder_assembly
_atom_site_disorder_group
Co1 Co 0.32737(4) 1.32520(3) 0.39910(3) 0.02539(12) Uani 1 1 d . . .
Co2 Co 0.32383(4) 0.93677(3) 0.31075(3) 0.02222(11) Uani 1 1 d . . .
Mn1 Mn 0.25685(4) 1.28344(3) 0.24417(3) 0.02674(13) Uani 1 1 d . . .
Mn2 Mn 0.27161(4) 1.08184(3) 0.20120(3) 0.02501(13) Uani 1 1 d . . .
Mn3 Mn 0.37362(4) 1.12626(3) 0.34698(3) 0.02171(12) Uani 1 1 d . . .
O1 O 0.3526(3) 1.40353(18) 0.20645(19) 0.0417(7) Uani 1 1 d D . .
O2 O 0.3413(2) 1.18294(15) 0.15202(15) 0.0266(5) Uani 1 1 d . . .
O3 O 0.0606(2) 1.30731(19) 0.2678(2) 0.0426(7) Uani 1 1 d D . .
O4 O 0.2272(2) 1.15637(15) 0.29330(15) 0.0223(5) Uani 1 1 d . . .
O5 O 0.1129(2) 1.10541(17) 0.17465(17) 0.0369(6) Uani 1 1 d . . .
O6 O 0.3348(2) 1.01255(18) 0.10644(17) 0.0384(6) Uani 1 1 d . . .
O7 O 0.2103(2) 0.98576(15) 0.26846(15) 0.0268(5) Uani 1 1 d . . .
O8 O 0.41229(19) 1.02382(14) 0.25039(15) 0.0250(5) Uani 1 1 d . . .
O9 O 0.2042(2) 1.34174(17) 0.35819(17) 0.0336(6) Uani 1 1 d . . .
O10 O 0.2902(2) 1.21703(15) 0.43992(15) 0.0276(5) Uani 1 1 d . . .
O11 O 0.4547(2) 1.30763(15) 0.43963(16) 0.0287(6) Uani 1 1 d . . .
O12 O 0.1790(4) 1.4222(4) 0.6857(3) 0.1100(19) Uani 1 1 d . . .
H12 H 0.1132 1.4211 0.7174 0.132 Uiso 1 1 calc R . .
O13 O 0.3701(2) 1.43381(16) 0.35324(17) 0.0319(6) Uani 1 1 d . . .
O14 O 0.4691(2) 1.0572(2) 0.42949(17) 0.0315(6) Uani 1 1 d . . .
O15 O 0.43861(19) 0.89458(15) 0.35731(16) 0.0285(6) Uani 1 1 d . . .
O16 O 0.3774(2) 0.85378(15) 0.22509(15) 0.0294(5) Uani 1 1 d . . .
O17 O 0.1912(3) 0.63158(17) 0.4210(2) 0.0443(7) Uani 1 1 d . . .
H17 H 0.1779 0.6164 0.3810 0.053 Uiso 1 1 calc R . .
O18 O 0.27581(19) 1.01874(15) 0.39417(15) 0.0240(5) Uani 1 1 d . . .
O19 O 0.40650(19) 1.26110(15) 0.30032(15) 0.0254(5) Uani 1 1 d . . .
N1 N 0.2223(3) 1.3394(2) 0.1246(2) 0.0397(8) Uani 1 1 d . . .
N2 N 0.2149(2) 1.37563(19) 0.5011(2) 0.0289(7) Uani 1 1 d . . .
N3 N 0.5768(2) 1.11797(18) 0.27454(18) 0.0258(6) Uani 1 1 d . . .
N4 N 0.2018(2) 0.86763(17) 0.37743(17) 0.0228(6) Uani 1 1 d . . .
C1 C 0.2978(4) 1.4084(3) 0.0921(3) 0.0488(12) Uani 1 1 d . . .
H1A H 0.2655 1.4451 0.0580 0.059 Uiso 1 1 calc R . .
H1B H 0.3743 1.3825 0.0599 0.059 Uiso 1 1 calc R . .
C2 C 0.3082(4) 1.4620(3) 0.1580(3) 0.0474(11) Uani 1 1 d . . .
H2A H 0.3607 1.5054 0.1366 0.057 Uiso 1 1 calc R . .
H2B H 0.2329 1.4911 0.1890 0.057 Uiso 1 1 calc R . .
C3 C 0.0986(4) 1.3750(3) 0.1451(3) 0.0515(12) Uani 1 1 d . . .
H3A H 0.0782 1.3805 0.0965 0.062 Uiso 1 1 calc R . .
H3B H 0.0878 1.4325 0.1690 0.062 Uiso 1 1 calc R . .
C4 C 0.0198(4) 1.3187(3) 0.2018(3) 0.0482(11) Uani 1 1 d . . .
H4A H -0.0596 1.3462 0.2189 0.058 Uiso 1 1 calc R . .
H4B H 0.0223 1.2633 0.1764 0.058 Uiso 1 1 calc R . .
C5 C 0.2514(4) 1.2649(3) 0.0680(3) 0.0434(10) Uani 1 1 d . . .
H5A H 0.2667 1.2859 0.0140 0.052 Uiso 1 1 calc R . .
H5B H 0.1857 1.2315 0.0800 0.052 Uiso 1 1 calc R . .
C6 C 0.3569(3) 1.2070(3) 0.0725(2) 0.0347(9) Uani 1 1 d . . .
H6A H 0.3687 1.1555 0.0392 0.042 Uiso 1 1 calc R . .
H6B H 0.4253 1.2374 0.0526 0.042 Uiso 1 1 calc R . .
C7 C -0.0369(4) 1.0776(3) 0.1269(3) 0.0551(13) Uani 1 1 d . . .
H7A H -0.0881 1.0555 0.1747 0.083 Uiso 1 1 calc R . .
H7B H -0.0442 1.0495 0.0811 0.083 Uiso 1 1 calc R . .
H7C H -0.0571 1.1389 0.1248 0.083 Uiso 1 1 calc R . .
C8 C 0.0863(4) 1.0603(3) 0.1267(3) 0.0408(10) Uani 1 1 d . . .
C9 C 0.1633(4) 0.9954(3) 0.0754(3) 0.0457(11) Uani 1 1 d . . .
H9 H 0.1336 0.9635 0.0441 0.055 Uiso 1 1 calc R . .
C10 C 0.2796(4) 0.9751(3) 0.0677(3) 0.0446(11) Uani 1 1 d . . .
C11 C 0.3536(5) 0.9050(3) 0.0123(3) 0.0609(14) Uani 1 1 d . . .
H11A H 0.4201 0.9280 -0.0242 0.091 Uiso 1 1 calc R . .
H11B H 0.3097 0.8819 -0.0172 0.091 Uiso 1 1 calc R . .
H11C H 0.3789 0.8598 0.0424 0.091 Uiso 1 1 calc R . .
C12 C 0.1357(3) 0.9244(2) 0.2664(3) 0.0347(9) Uani 1 1 d . . .
H12A H 0.1758 0.8795 0.2265 0.042 Uiso 1 1 calc R . .
H12B H 0.0689 0.9517 0.2536 0.042 Uiso 1 1 calc R . .
C13 C 0.0983(3) 0.8868(2) 0.3488(2) 0.0286(8) Uani 1 1 d . . .
H13A H 0.0637 0.8339 0.3474 0.034 Uiso 1 1 calc R . .
H13B H 0.0403 0.9276 0.3856 0.034 Uiso 1 1 calc R . .
C14 C 0.1756(3) 0.9035(2) 0.4600(2) 0.0270(7) Uani 1 1 d . . .
H14A H 0.2340 0.8789 0.4827 0.032 Uiso 1 1 calc R . .
H14B H 0.1004 0.8890 0.4939 0.032 Uiso 1 1 calc R . .
C15 C 0.1754(3) 1.0011(2) 0.4553(2) 0.0287(8) Uani 1 1 d . . .
H15A H 0.1069 1.0270 0.4439 0.034 Uiso 1 1 calc R . .
H15B H 0.1746 1.0250 0.5058 0.034 Uiso 1 1 calc R . .
C16 C 0.2382(3) 0.7729(2) 0.3739(2) 0.0286(8) Uani 1 1 d . . .
H16A H 0.3140 0.7636 0.3806 0.034 Uiso 1 1 calc R . .
H16B H 0.2464 0.7509 0.3211 0.034 Uiso 1 1 calc R . .
C17 C 0.1557(3) 0.7201(2) 0.4359(3) 0.0337(9) Uani 1 1 d . . .
H17A H 0.1549 0.7356 0.4890 0.040 Uiso 1 1 calc R . .
H17B H 0.0775 0.7333 0.4338 0.040 Uiso 1 1 calc R . .
C18 C 0.4800(5) 0.7327(3) 0.1456(3) 0.0542(13) Uani 1 1 d . . .
H18A H 0.4091 0.7089 0.1504 0.081 Uiso 1 1 calc R . .
H18B H 0.5392 0.6867 0.1454 0.081 Uiso 1 1 calc R . .
H18C H 0.5042 0.7637 0.0967 0.081 Uiso 1 1 calc R . .
C19 C 0.4606(3) 0.7935(2) 0.2150(3) 0.0379(10) Uani 1 1 d . . .
C20 C 0.5304(3) 0.7806(3) 0.2637(3) 0.0401(10) Uani 1 1 d . . .
H20 H 0.5898 0.7350 0.2502 0.048 Uiso 1 1 calc R . .
C21 C 0.5175(3) 0.8308(2) 0.3301(3) 0.0358(9) Uani 1 1 d . . .
C22 C 0.5981(3) 0.8119(3) 0.3783(3) 0.0489(12) Uani 1 1 d . . .
H22A H 0.6336 0.8630 0.3822 0.073 Uiso 1 1 calc R . .
H22B H 0.6572 0.7660 0.3525 0.073 Uiso 1 1 calc R . .
H22C H 0.5547 0.7947 0.4309 0.073 Uiso 1 1 calc R . .
C23 C 0.5290(3) 1.0034(2) 0.1988(2) 0.0270(7) Uani 1 1 d . . .
H23A H 0.5298 0.9873 0.1459 0.032 Uiso 1 1 calc R . .
H23B H 0.5669 0.9550 0.2196 0.032 Uiso 1 1 calc R . .
C24 C 0.5924(3) 1.0828(2) 0.1946(2) 0.0261(7) Uani 1 1 d . . .
H24A H 0.6745 1.0675 0.1666 0.031 Uiso 1 1 calc R . .
H24B H 0.5635 1.1269 0.1644 0.031 Uiso 1 1 calc R . .
C25 C 0.6443(3) 1.0614(3) 0.3155(2) 0.0333(9) Uani 1 1 d . . .
H25A H 0.7230 1.0768 0.3000 0.040 Uiso 1 1 calc R . .
H25B H 0.6478 1.0016 0.2990 0.040 Uiso 1 1 calc R . .
C26 C 0.5899(3) 1.0702(3) 0.4046(2) 0.0329(9) Uani 1 1 d . . .
H26A H 0.6306 1.0280 0.4298 0.040 Uiso 1 1 calc R . .
H26B H 0.5976 1.1275 0.4219 0.040 Uiso 1 1 calc R . .
C27 C 0.6100(3) 1.2068(2) 0.2695(2) 0.0296(8) Uani 1 1 d . . .
H27A H 0.6847 1.2083 0.2282 0.036 Uiso 1 1 calc R . .
H27B H 0.6180 1.2232 0.3199 0.036 Uiso 1 1 calc R . .
C28 C 0.5211(3) 1.2713(2) 0.2507(2) 0.0275(8) Uani 1 1 d . . .
H28A H 0.5380 1.3296 0.2580 0.033 Uiso 1 1 calc R . .
H28B H 0.5268 1.2638 0.1952 0.033 Uiso 1 1 calc R . .
C29 C 0.6257(4) 1.3284(3) 0.4661(3) 0.0455(11) Uani 1 1 d . . .
H29A H 0.5996 1.2844 0.5045 0.068 Uiso 1 1 calc R . .
H29B H 0.6432 1.3764 0.4920 0.068 Uiso 1 1 calc R . .
H29C H 0.6942 1.3050 0.4242 0.068 Uiso 1 1 calc R . .
C30 C 0.5320(3) 1.3585(2) 0.4313(2) 0.0313(8) Uani 1 1 d . . .
C31 C 0.5360(3) 1.4377(3) 0.3927(3) 0.0379(9) Uani 1 1 d . . .
H31 H 0.5949 1.4708 0.3925 0.045 Uiso 1 1 calc R . .
C32 C 0.4587(3) 1.4703(2) 0.3548(3) 0.0331(9) Uani 1 1 d . . .
C33 C 0.4743(4) 1.5537(3) 0.3115(3) 0.0462(11) Uani 1 1 d . . .
H33A H 0.4930 1.5426 0.2552 0.069 Uiso 1 1 calc R . .
H33B H 0.5363 1.5797 0.3209 0.069 Uiso 1 1 calc R . .
H33C H 0.4037 1.5922 0.3305 0.069 Uiso 1 1 calc R . .
C34 C 0.1893(3) 1.2209(2) 0.5042(2) 0.0355(9) Uani 1 1 d . . .
H34A H 0.1903 1.1701 0.5366 0.043 Uiso 1 1 calc R . .
H34B H 0.1228 1.2225 0.4857 0.043 Uiso 1 1 calc R . .
C35 C 0.1803(4) 1.3010(2) 0.5528(3) 0.0410(10) Uani 1 1 d . . .
H35A H 0.1009 1.3142 0.5880 0.049 Uiso 1 1 calc R . .
H35B H 0.2299 1.2908 0.5857 0.049 Uiso 1 1 calc R . .
C36 C 0.1167(4) 1.4201(3) 0.4794(3) 0.0517(12) Uani 1 1 d . . .
H36A H 0.0467 1.4239 0.5256 0.062 Uiso 1 1 calc R . .
H36B H 0.1327 1.4786 0.4631 0.062 Uiso 1 1 calc R . .
C37 C 0.0985(4) 1.3736(3) 0.4146(3) 0.0530(13) Uani 1 1 d . . .
H37A H 0.0540 1.3257 0.4362 0.064 Uiso 1 1 calc R . .
H37B H 0.0542 1.4121 0.3890 0.064 Uiso 1 1 calc R . .
C38 C 0.2581(4) 1.4402(4) 0.5427(4) 0.0678(17) Uani 1 1 d . . .
H38A H 0.2796 1.4882 0.5071 0.081 Uiso 1 1 calc R . .
H38B H 0.3282 1.4134 0.5513 0.081 Uiso 1 1 calc R . .
C39 C 0.1750(5) 1.4768(4) 0.6223(4) 0.078(2) Uani 1 1 d . . .
H39A H 0.1949 1.5333 0.6321 0.094 Uiso 1 1 calc R . .
H39B H 0.0965 1.4842 0.6199 0.094 Uiso 1 1 calc R . .
H1 H 0.343(6) 1.419(4) 0.2568(14) 0.094 Uiso 1 1 d D . .
H3 H 0.037(5) 1.259(2) 0.294(3) 0.094 Uiso 1 1 d D . .
H4 H 0.162(5) 1.150(4) 0.326(4) 0.078(19) Uiso 1 1 d . . .
H22 H 0.460(3) 1.014(3) 0.424(2) 0.021(11) Uiso 1 1 d . . .
Cl5' Cl 0.2473(8) 1.5520(5) 0.8538(7) 0.248(5) Uani 0.50 1 d PD A 2
Cl6' Cl 0.1996(5) 1.3733(3) 0.8845(3) 0.1321(18) Uani 0.50 1 d PD A 2
C3' C 0.2762(7) 1.4518(6) 0.8811(6) 0.062(3) Uani 0.50 1 d PDU A 2
H3'1 H 0.3539 1.4317 0.8463 0.074 Uiso 0.50 1 calc PR A 2
H3'2 H 0.2816 1.4570 0.9343 0.074 Uiso 0.50 1 calc PR A 2
Cl1S Cl 0.12052(15) 1.14402(16) -0.24620(13) 0.1068(7) Uani 1 1 d . . .
Cl2S Cl 0.1596(2) 1.14623(15) -0.09410(15) 0.1228(8) Uani 1 1 d . . .
Cl3S Cl 0.63366(17) 1.35696(16) 0.02148(15) 0.1206(8) Uani 1 1 d . . .
Cl4S Cl 0.8474(2) 1.26529(19) 0.03092(18) 0.1502(11) Uani 1 1 d . . .
Cl5S Cl 0.2757(13) 1.4786(12) 0.8734(12) 0.384(10) Uani 0.50 1 d PDU B 1
Cl6S Cl 0.0383(6) 1.4413(5) 0.9515(3) 0.183(3) Uani 0.50 1 d PD . 1
O1S O 0.1774(5) 0.6834(3) 0.2159(3) 0.1033(18) Uani 1 1 d . . .
O2S O 0.0804(3) 0.6030(3) 0.3094(2) 0.0712(11) Uani 1 1 d . . .
O3S O 0.0350(5) 0.6256(3) 0.2014(3) 0.1001(16) Uani 1 1 d . . .
O4S O -0.0113(2) 1.17634(19) 0.37219(17) 0.0403(7) Uani 1 1 d . . .
O5S O -0.1488(3) 1.1913(2) 0.3201(2) 0.0587(9) Uani 1 1 d . . .
O6S O -0.0941(3) 1.0639(2) 0.35510(19) 0.0479(8) Uani 1 1 d . . .
N1S N 0.0971(5) 0.6392(3) 0.2420(3) 0.0690(14) Uani 1 1 d . . .
N2S N -0.0860(3) 1.1432(2) 0.3485(2) 0.0384(8) Uani 1 1 d . . .
C1S C 0.0869(13) 1.1921(7) -0.1563(6) 0.206(7) Uani 1 1 d . . .
H1S1 H 0.0042 1.1920 -0.1293 0.247 Uiso 1 1 calc R . .
H1S2 H 0.1023 1.2521 -0.1642 0.247 Uiso 1 1 calc R . .
C2S C 0.7821(7) 1.3363(6) -0.0235(5) 0.129(4) Uani 1 1 d . . .
H2S1 H 0.8161 1.3905 -0.0294 0.155 Uiso 1 1 calc R . .
H2S2 H 0.7982 1.3115 -0.0765 0.155 Uiso 1 1 calc R . .
C3S C 0.1446(9) 1.4733(7) 0.8653(6) 0.076(4) Uani 0.50 1 d PD B 1
H3S1 H 0.1528 1.4329 0.8220 0.092 Uiso 0.50 1 calc PR B 1
H3S2 H 0.1169 1.5298 0.8504 0.092 Uiso 0.50 1 calc PR B 1

loop_
_atom_site_aniso_label
_atom_site_aniso_U_11
_atom_site_aniso_U_22
_atom_site_aniso_U_33
_atom_site_aniso_U_23
_atom_site_aniso_U_13
_atom_site_aniso_U_12
Co1 0.0190(2) 0.0212(2) 0.0355(3) 0.0044(2) -0.0079(2) -0.00385(17)
Co2 0.0180(2) 0.0206(2) 0.0247(3) 0.00646(18) -0.00334(18) -0.00029(16)
Mn1 0.0243(3) 0.0256(3) 0.0321(3) 0.0099(2) -0.0118(2) -0.0039(2)
Mn2 0.0239(2) 0.0235(3) 0.0252(3) 0.0072(2) -0.0058(2) -0.0004(2)
Mn3 0.0168(2) 0.0215(3) 0.0259(3) 0.0067(2) -0.0061(2) -0.00193(18)
O1 0.0421(16) 0.0345(15) 0.0497(19) 0.0174(14) -0.0173(15) -0.0047(12)
O2 0.0280(12) 0.0281(13) 0.0224(13) 0.0110(10) -0.0073(10) -0.0023(10)
O3 0.0335(14) 0.0422(17) 0.058(2) 0.0145(15) -0.0241(15) -0.0039(12)
O4 0.0189(11) 0.0228(12) 0.0241(14) 0.0034(10) -0.0055(10) -0.0024(9)
O5 0.0417(15) 0.0340(15) 0.0425(18) 0.0066(13) -0.0240(14) -0.0052(12)
O6 0.0424(16) 0.0415(16) 0.0280(16) 0.0037(12) -0.0076(13) -0.0032(13)
O7 0.0254(12) 0.0266(12) 0.0284(14) 0.0081(10) -0.0091(11) -0.0026(10)
O8 0.0186(11) 0.0226(12) 0.0285(14) 0.0080(10) -0.0014(10) -0.0003(9)
O9 0.0192(11) 0.0357(14) 0.0449(17) 0.0029(12) -0.0108(11) 0.0016(10)
O10 0.0236(11) 0.0220(12) 0.0334(15) 0.0009(10) -0.0025(11) -0.0070(9)
O11 0.0247(12) 0.0266(13) 0.0366(16) 0.0029(11) -0.0119(11) -0.0047(10)
O12 0.075(3) 0.179(6) 0.077(4) -0.060(4) -0.029(3) 0.002(3)
O13 0.0265(12) 0.0245(13) 0.0453(17) 0.0079(11) -0.0121(12) -0.0055(10)
O14 0.0278(13) 0.0353(16) 0.0329(16) 0.0123(13) -0.0117(12) -0.0057(12)
O15 0.0185(11) 0.0286(13) 0.0346(15) 0.0125(11) -0.0052(10) 0.0005(10)
O16 0.0283(12) 0.0241(12) 0.0288(15) 0.0039(10) -0.0007(11) -0.0006(10)
O17 0.0426(16) 0.0244(14) 0.059(2) 0.0092(13) -0.0078(15) -0.0048(12)
O18 0.0199(11) 0.0231(12) 0.0265(14) 0.0070(10) -0.0040(10) -0.0047(9)
O19 0.0185(11) 0.0242(12) 0.0316(14) 0.0056(10) -0.0054(10) -0.0034(9)
N1 0.0394(18) 0.0353(18) 0.048(2) 0.0150(16) -0.0200(17) -0.0022(15)
N2 0.0232(14) 0.0235(15) 0.0387(19) 0.0019(13) -0.0082(13) -0.0029(11)
N3 0.0186(13) 0.0263(15) 0.0325(18) 0.0109(13) -0.0083(12) -0.0034(11)
N4 0.0180(12) 0.0213(14) 0.0259(16) 0.0044(12) -0.0033(11) -0.0016(10)
C1 0.055(3) 0.040(2) 0.054(3) 0.027(2) -0.021(2) -0.009(2)
C2 0.054(3) 0.032(2) 0.056(3) 0.014(2) -0.021(2) 0.0015(19)
C3 0.042(2) 0.049(3) 0.065(3) 0.022(2) -0.025(2) 0.006(2)
C4 0.037(2) 0.057(3) 0.056(3) 0.013(2) -0.024(2) 0.002(2)
C5 0.051(3) 0.048(3) 0.035(3) 0.017(2) -0.018(2) -0.011(2)
C6 0.040(2) 0.033(2) 0.028(2) 0.0133(16) -0.0068(17) -0.0064(16)
C7 0.049(3) 0.066(3) 0.062(3) 0.009(3) -0.032(3) -0.015(2)
C8 0.048(2) 0.042(2) 0.043(3) 0.014(2) -0.027(2) -0.0150(19)
C9 0.063(3) 0.047(3) 0.035(3) 0.004(2) -0.024(2) -0.013(2)
C10 0.064(3) 0.038(2) 0.033(2) 0.0133(19) -0.015(2) -0.013(2)
C11 0.084(4) 0.056(3) 0.035(3) -0.003(2) -0.012(3) 0.003(3)
C12 0.035(2) 0.032(2) 0.040(2) 0.0080(17) -0.0149(18) -0.0096(16)
C13 0.0221(16) 0.0263(18) 0.038(2) 0.0083(15) -0.0102(15) -0.0041(13)
C14 0.0266(16) 0.0275(18) 0.025(2) 0.0087(15) -0.0045(14) -0.0063(14)
C15 0.0269(17) 0.0271(18) 0.027(2) 0.0026(15) -0.0004(15) -0.0059(14)
C16 0.0246(16) 0.0219(17) 0.034(2) 0.0079(15) -0.0027(15) -0.0035(13)
C17 0.0271(17) 0.0242(18) 0.044(2) 0.0085(16) -0.0040(17) -0.0037(14)
C18 0.068(3) 0.033(2) 0.041(3) 0.001(2) 0.005(2) 0.009(2)
C19 0.034(2) 0.0242(19) 0.038(2) 0.0084(16) 0.0096(17) 0.0001(15)
C20 0.0288(19) 0.0264(19) 0.052(3) 0.0135(19) 0.0018(18) 0.0058(15)
C21 0.0218(16) 0.030(2) 0.046(3) 0.0196(18) -0.0003(17) 0.0011(15)
C22 0.0251(19) 0.051(3) 0.066(3) 0.026(2) -0.013(2) 0.0055(18)
C23 0.0183(15) 0.0237(17) 0.033(2) 0.0055(15) -0.0013(14) 0.0015(13)
C24 0.0192(15) 0.0289(18) 0.0253(19) 0.0095(15) -0.0008(14) -0.0028(13)
C25 0.0213(16) 0.038(2) 0.041(2) 0.0139(18) -0.0118(16) -0.0024(15)
C26 0.0253(17) 0.042(2) 0.036(2) 0.0137(18) -0.0156(16) -0.0066(15)
C27 0.0210(15) 0.0311(19) 0.035(2) 0.0092(16) -0.0060(15) -0.0055(14)
C28 0.0204(15) 0.0270(18) 0.033(2) 0.0098(15) -0.0063(15) -0.0043(13)
C29 0.039(2) 0.046(2) 0.064(3) 0.007(2) -0.031(2) -0.0121(19)
C30 0.0283(18) 0.034(2) 0.034(2) -0.0012(16) -0.0128(16) -0.0062(15)
C31 0.0308(19) 0.034(2) 0.052(3) 0.0047(19) -0.0152(19) -0.0126(16)
C32 0.0279(18) 0.0229(18) 0.043(2) 0.0016(16) -0.0030(17) -0.0050(14)
C33 0.044(2) 0.026(2) 0.067(3) 0.015(2) -0.015(2) -0.0103(17)
C34 0.0328(19) 0.0250(18) 0.036(2) 0.0072(16) 0.0056(17) -0.0019(15)
C35 0.056(3) 0.028(2) 0.033(2) 0.0063(17) -0.010(2) 0.0069(18)
C36 0.047(3) 0.052(3) 0.048(3) 0.007(2) -0.014(2) 0.025(2)
C37 0.029(2) 0.074(3) 0.054(3) 0.002(3) -0.018(2) 0.018(2)
C38 0.039(2) 0.067(3) 0.083(4) -0.042(3) 0.007(3) -0.023(2)
C39 0.041(3) 0.093(5) 0.091(5) -0.051(4) 0.000(3) -0.025(3)
Cl5' 0.180(7) 0.167(7) 0.374(15) -0.077(9) -0.049(8) -0.045(6)
Cl6' 0.152(4) 0.133(4) 0.127(4) 0.022(3) -0.080(4) 0.026(3)
C3' 0.023(3) 0.129(8) 0.018(4) -0.003(5) -0.004(3) 0.044(5)
Cl1S 0.0631(10) 0.1613(19) 0.0992(15) -0.0055(13) -0.0217(10) -0.0405(11)
Cl2S 0.158(2) 0.1055(16) 0.1143(18) -0.0152(13) -0.0660(16) 0.0121(15)
Cl3S 0.0702(11) 0.1398(19) 0.141(2) 0.0381(16) -0.0193(12) -0.0179(12)
Cl4S 0.135(2) 0.157(2) 0.151(2) 0.0646(19) -0.0525(18) 0.0266(18)
Cl5S 0.395(13) 0.390(13) 0.332(12) 0.032(9) -0.098(9) 0.033(9)
Cl6S 0.184(6) 0.276(8) 0.121(4) 0.097(5) -0.087(5) -0.054(6)
O1S 0.129(4) 0.079(3) 0.083(3) -0.009(2) 0.009(3) -0.065(3)
O2S 0.071(3) 0.076(3) 0.056(3) -0.004(2) 0.000(2) -0.027(2)
O3S 0.105(4) 0.106(4) 0.108(4) 0.032(3) -0.057(3) -0.026(3)
O4S 0.0281(13) 0.0561(18) 0.0361(17) 0.0014(14) -0.0071(12) -0.0131(13)
O5S 0.0506(19) 0.060(2) 0.076(3) 0.0143(18) -0.0354(19) -0.0021(16)
O6S 0.0537(19) 0.0441(18) 0.050(2) 0.0069(15) -0.0202(16) -0.0129(14)
N1S 0.076(3) 0.043(2) 0.068(4) -0.006(2) 0.007(3) -0.014(2)
N2S 0.0275(16) 0.046(2) 0.042(2) 0.0037(16) -0.0111(15) -0.0063(14)
C1S 0.37(2) 0.124(8) 0.088(7) -0.018(6) -0.073(10) 0.116(10)
C2S 0.096(6) 0.157(8) 0.108(7) 0.071(6) -0.010(5) 0.013(6)
C3S 0.103(10) 0.057(7) 0.096(10) 0.001(6) -0.076(9) 0.011(6)

loop_
_atom_type_symbol
_atom_type_description
_atom_type_scat_dispersion_real
_atom_type_scat_dispersion_imag
_atom_type_scat_source
C C 0.0033 0.0016 'International Tables Vol C Tables 4.2.6.8 and 6.1.1.4'
H H 0.0000 0.0000 'International Tables Vol C Tables 4.2.6.8 and 6.1.1.4'
N N 0.0061 0.0033 'International Tables Vol C Tables 4.2.6.8 and 6.1.1.4'
O O 0.0106 0.0060 'International Tables Vol C Tables 4.2.6.8 and 6.1.1.4'
Mn Mn 0.3368 0.7283 'International Tables Vol C Tables 4.2.6.8 and 6.1.1.4'
Co Co 0.3494 0.9721 'International Tables Vol C Tables 4.2.6.8 and 6.1.1.4'
Cl Cl 0.1484 0.1585 'International Tables Vol C Tables 4.2.6.8 and 6.1.1.4'

loop_
_geom_angle_atom_site_label_1
_geom_angle_atom_site_label_2
_geom_angle_atom_site_label_3
_geom_angle
_geom_angle_site_symmetry_3
O10 Co1 O9 93.73(11) .
O10 Co1 O11 86.31(10) .
O9 Co1 O11 179.24(12) .
O10 Co1 O13 177.58(12) .
O9 Co1 O13 86.49(11) .
O11 Co1 O13 93.45(10) .
O10 Co1 O19 84.25(10) .
O9 Co1 O19 84.00(11) .
O11 Co1 O19 95.25(10) .
O13 Co1 O19 93.38(11) .
O10 Co1 N2 86.86(11) .
O9 Co1 N2 86.33(12) .
O11 Co1 N2 94.43(12) .
O13 Co1 N2 95.56(12) .
O19 Co1 N2 166.39(10) .
O18 Co2 O7 91.44(11) .
O18 Co2 O16 178.32(10) .
O7 Co2 O16 89.69(11) .
O18 Co2 O15 84.87(11) .
O7 Co2 O15 175.99(11) .
O16 Co2 O15 93.97(11) .
O18 Co2 O8 85.05(10) .
O7 Co2 O8 83.67(10) .
O16 Co2 O8 93.83(10) .
O15 Co2 O8 94.42(10) .
O18 Co2 N4 87.42(11) .
O7 Co2 N4 85.77(11) .
O16 Co2 N4 93.91(11) .
O15 Co2 N4 95.62(10) .
O8 Co2 N4 166.86(11) .
O9 Mn1 O4 92.08(10) .
O9 Mn1 O2 156.55(9) .
O4 Mn1 O2 69.75(9) .
O9 Mn1 O1 83.64(11) .
O4 Mn1 O1 157.11(10) .
O2 Mn1 O1 107.17(10) .
O9 Mn1 O3 80.31(11) .
O4 Mn1 O3 86.81(9) .
O2 Mn1 O3 112.15(10) .
O1 Mn1 O3 114.41(10) .
O9 Mn1 O19 69.53(9) .
O4 Mn1 O19 80.20(8) .
O2 Mn1 O19 92.16(9) .
O1 Mn1 O19 77.23(9) .
O3 Mn1 O19 146.48(10) .
O9 Mn1 N1 128.44(11) .
O4 Mn1 N1 126.80(11) .
O2 Mn1 N1 75.02(11) .
O1 Mn1 N1 71.31(11) .
O3 Mn1 N1 71.01(11) .
O19 Mn1 N1 140.25(10) .
O6 Mn2 O4 172.69(11) .
O6 Mn2 O2 93.90(11) .
O4 Mn2 O2 80.90(10) .
O6 Mn2 O7 94.34(11) .
O4 Mn2 O7 90.18(11) .
O2 Mn2 O7 168.85(10) .
O6 Mn2 O5 88.66(12) .
O4 Mn2 O5 97.12(11) .
O2 Mn2 O5 98.01(10) .
O7 Mn2 O5 89.68(10) .
O6 Mn2 O8 92.03(11) .
O4 Mn2 O8 83.78(9) .
O2 Mn2 O8 99.20(9) .
O7 Mn2 O8 73.01(9) .
O5 Mn2 O8 162.68(9) .
O10 Mn3 O18 98.87(9) .
O10 Mn3 O8 164.12(8) .
O18 Mn3 O8 70.73(9) .
O10 Mn3 O19 71.18(9) .
O18 Mn3 O19 157.87(8) .
O8 Mn3 O19 114.01(9) .
O10 Mn3 O4 90.67(9) .
O18 Mn3 O4 81.20(8) .
O8 Mn3 O4 76.15(8) .
O19 Mn3 O4 79.26(8) .
O10 Mn3 O14 88.33(11) .
O18 Mn3 O14 75.85(9) .
O8 Mn3 O14 100.23(10) .
O19 Mn3 O14 122.22(9) .
O4 Mn3 O14 156.58(9) .
O10 Mn3 N3 122.62(10) .
O18 Mn3 N3 126.51(9) .
O8 Mn3 N3 72.94(9) .
O19 Mn3 N3 74.11(9) .
O4 Mn3 N3 125.54(10) .
O14 Mn3 N3 73.52(10) .
C2 O1 Mn1 115.2(2) .
C2 O1 H1 120(4) .
Mn1 O1 H1 93(4) .
C6 O2 Mn2 125.0(2) .
C6 O2 Mn1 116.3(2) .
Mn2 O2 Mn1 102.06(11) .
C4 O3 Mn1 118.7(3) .
C4 O3 H3 110(4) .
Mn1 O3 H3 101(4) .
Mn2 O4 Mn1 103.72(11) .
Mn2 O4 Mn3 104.31(10) .
Mn1 O4 Mn3 102.65(9) .
Mn2 O4 H4 114(4) .
Mn1 O4 H4 118(4) .
Mn3 O4 H4 112(4) .
C8 O5 Mn2 124.2(3) .
C10 O6 Mn2 128.0(3) .
C12 O7 Co2 110.0(2) .
C12 O7 Mn2 134.9(2) .
Co2 O7 Mn2 108.17(11) .
C23 O8 Co2 121.71(19) .
C23 O8 Mn3 119.2(2) .
Co2 O8 Mn3 99.49(10) .
C23 O8 Mn2 120.7(2) .
Co2 O8 Mn2 95.15(9) .
Mn3 O8 Mn2 94.64(9) .
C37 O9 Co1 113.8(3) .
C37 O9 Mn1 135.9(3) .
Co1 O9 Mn1 108.93(12) .
C34 O10 Co1 113.5(2) .
C34 O10 Mn3 134.0(2) .
Co1 O10 Mn3 106.47(12) .
C30 O11 Co1 125.8(2) .
C39 O12 H12 109.5 .
C32 O13 Co1 126.0(2) .
C26 O14 Mn3 112.3(2) .
C26 O14 H22 113(3) .
Mn3 O14 H22 99(3) .
C21 O15 Co2 125.5(3) .
C19 O16 Co2 125.8(3) .
C17 O17 H17 109.5 .
C15 O18 Co2 113.3(2) .
C15 O18 Mn3 139.9(2) .
Co2 O18 Mn3 104.48(11) .
C28 O19 Co1 124.1(2) .
C28 O19 Mn3 116.42(19) .
Co1 O19 Mn3 97.94(10) .
C28 O19 Mn1 118.0(2) .
Co1 O19 Mn1 97.50(9) .
Mn3 O19 Mn1 97.85(8) .
C5 N1 C1 111.1(4) .
C5 N1 C3 111.6(3) .
C1 N1 C3 109.9(3) .
C5 N1 Mn1 105.7(2) .
C1 N1 Mn1 109.5(2) .
C3 N1 Mn1 109.0(3) .
C36 N2 C35 111.8(3) .
C36 N2 C38 107.8(4) .
C35 N2 C38 110.6(4) .
C36 N2 Co1 105.3(3) .
C35 N2 Co1 105.5(2) .
C38 N2 Co1 115.9(2) .
C24 N3 C27 110.8(3) .
C24 N3 C25 111.0(3) .
C27 N3 C25 110.6(3) .
C24 N3 Mn3 106.34(19) .
C27 N3 Mn3 107.4(2) .
C25 N3 Mn3 110.6(2) .
C16 N4 C14 110.9(3) .
C16 N4 C13 110.5(3) .
C14 N4 C13 110.9(3) .
C16 N4 Co2 114.2(2) .
C14 N4 Co2 103.69(19) .
C13 N4 Co2 106.48(19) .
N1 C1 C2 110.7(4) .
N1 C1 H1A 109.5 .
C2 C1 H1A 109.5 .
N1 C1 H1B 109.5 .
C2 C1 H1B 109.5 .
H1A C1 H1B 108.1 .
O1 C2 C1 106.1(3) .
O1 C2 H2A 110.5 .
C1 C2 H2A 110.5 .
O1 C2 H2B 110.5 .
C1 C2 H2B 110.5 .
H2A C2 H2B 108.7 .
N1 C3 C4 111.8(3) .
N1 C3 H3A 109.3 .
C4 C3 H3A 109.3 .
N1 C3 H3B 109.3 .
C4 C3 H3B 109.3 .
H3A C3 H3B 107.9 .
O3 C4 C3 106.3(4) .
O3 C4 H4A 110.5 .
C3 C4 H4A 110.5 .
O3 C4 H4B 110.5 .
C3 C4 H4B 110.5 .
H4A C4 H4B 108.7 .
N1 C5 C6 111.5(3) .
N1 C5 H5A 109.3 .
C6 C5 H5A 109.3 .
N1 C5 H5B 109.3 .
C6 C5 H5B 109.3 .
H5A C5 H5B 108.0 .
O2 C6 C5 110.3(3) .
O2 C6 H6A 109.6 .
C5 C6 H6A 109.6 .
O2 C6 H6B 109.6 .
C5 C6 H6B 109.6 .
H6A C6 H6B 108.1 .
C8 C7 H7A 109.5 .
C8 C7 H7B 109.5 .
H7A C7 H7B 109.5 .
C8 C7 H7C 109.5 .
H7A C7 H7C 109.5 .
H7B C7 H7C 109.5 .
O5 C8 C9 124.1(4) .
O5 C8 C7 115.9(4) .
C9 C8 C7 120.0(4) .
C10 C9 C8 125.6(4) .
C10 C9 H9 117.2 .
C8 C9 H9 117.2 .
O6 C10 C9 125.5(4) .
O6 C10 C11 113.0(4) .
C9 C10 C11 121.5(4) .
C10 C11 H11A 109.5 .
C10 C11 H11B 109.5 .
H11A C11 H11B 109.5 .
C10 C11 H11C 109.5 .
H11A C11 H11C 109.5 .
H11B C11 H11C 109.5 .
O7 C12 C13 105.9(3) .
O7 C12 H12A 110.6 .
C13 C12 H12A 110.6 .
O7 C12 H12B 110.6 .
C13 C12 H12B 110.6 .
H12A C12 H12B 108.7 .
C12 C13 N4 110.0(3) .
C12 C13 H13A 109.7 .
N4 C13 H13A 109.7 .
C12 C13 H13B 109.7 .
N4 C13 H13B 109.7 .
H13A C13 H13B 108.2 .
N4 C14 C15 108.3(3) .
N4 C14 H14A 110.0 .
C15 C14 H14A 110.0 .
N4 C14 H14B 110.0 .
C15 C14 H14B 110.0 .
H14A C14 H14B 108.4 .
O18 C15 C14 107.9(3) .
O18 C15 H15A 110.1 .
C14 C15 H15A 110.1 .
O18 C15 H15B 110.1 .
C14 C15 H15B 110.1 .
H15A C15 H15B 108.4 .
N4 C16 C17 115.2(3) .
N4 C16 H16A 108.5 .
C17 C16 H16A 108.5 .
N4 C16 H16B 108.5 .
C17 C16 H16B 108.5 .
H16A C16 H16B 107.5 .
O17 C17 C16 110.1(3) .
O17 C17 H17A 109.6 .
C16 C17 H17A 109.6 .
O17 C17 H17B 109.6 .
C16 C17 H17B 109.6 .
H17A C17 H17B 108.1 .
C19 C18 H18A 109.5 .
C19 C18 H18B 109.5 .
H18A C18 H18B 109.5 .
C19 C18 H18C 109.5 .
H18A C18 H18C 109.5 .
H18B C18 H18C 109.5 .
O16 C19 C20 124.9(4) .
O16 C19 C18 115.2(4) .
C20 C19 C18 119.9(4) .
C21 C20 C19 124.5(4) .
C21 C20 H20 117.7 .
C19 C20 H20 117.7 .
O15 C21 C20 125.2(4) .
O15 C21 C22 114.4(4) .
C20 C21 C22 120.4(4) .
C21 C22 H22A 109.5 .
C21 C22 H22B 109.5 .
H22A C22 H22B 109.5 .
C21 C22 H22C 109.5 .
H22A C22 H22C 109.5 .
H22B C22 H22C 109.5 .
O8 C23 C24 108.1(3) .
O8 C23 H23A 110.1 .
C24 C23 H23A 110.1 .
O8 C23 H23B 110.1 .
C24 C23 H23B 110.1 .
H23A C23 H23B 108.4 .
N3 C24 C23 111.9(3) .
N3 C24 H24A 109.2 .
C23 C24 H24A 109.2 .
N3 C24 H24B 109.2 .
C23 C24 H24B 109.2 .
H24A C24 H24B 107.9 .
N3 C25 C26 111.0(3) .
N3 C25 H25A 109.4 .
C26 C25 H25A 109.4 .
N3 C25 H25B 109.4 .
C26 C25 H25B 109.4 .
H25A C25 H25B 108.0 .
O14 C26 C25 111.3(3) .
O14 C26 H26A 109.4 .
C25 C26 H26A 109.4 .
O14 C26 H26B 109.4 .
C25 C26 H26B 109.4 .
H26A C26 H26B 108.0 .
N3 C27 C28 111.8(3) .
N3 C27 H27A 109.3 .
C28 C27 H27A 109.3 .
N3 C27 H27B 109.3 .
C28 C27 H27B 109.3 .
H27A C27 H27B 107.9 .
O19 C28 C27 111.9(3) .
O19 C28 H28A 109.2 .
C27 C28 H28A 109.2 .
O19 C28 H28B 109.2 .
C27 C28 H28B 109.2 .
H28A C28 H28B 107.9 .
C30 C29 H29A 109.5 .
C30 C29 H29B 109.5 .
H29A C29 H29B 109.5 .
C30 C29 H29C 109.5 .
H29A C29 H29C 109.5 .
H29B C29 H29C 109.5 .
O11 C30 C31 125.5(3) .
O11 C30 C29 115.5(3) .
C31 C30 C29 119.1(3) .
C32 C31 C30 124.5(3) .
C32 C31 H31 117.8 .
C30 C31 H31 117.8 .
O13 C32 C31 124.7(3) .
O13 C32 C33 115.0(4) .
C31 C32 C33 120.3(3) .
C32 C33 H33A 109.5 .
C32 C33 H33B 109.5 .
H33A C33 H33B 109.5 .
C32 C33 H33C 109.5 .
H33A C33 H33C 109.5 .
H33B C33 H33C 109.5 .
O10 C34 C35 108.5(3) .
O10 C34 H34A 110.0 .
C35 C34 H34A 110.0 .
O10 C34 H34B 110.0 .
C35 C34 H34B 110.0 .
H34A C34 H34B 108.4 .
N2 C35 C34 111.3(3) .
N2 C35 H35A 109.4 .
C34 C35 H35A 109.4 .
N2 C35 H35B 109.4 .
C34 C35 H35B 109.4 .
H35A C35 H35B 108.0 .
C37 C36 N2 110.7(4) .
C37 C36 H36A 109.5 .
N2 C36 H36A 109.5 .
C37 C36 H36B 109.5 .
N2 C36 H36B 109.5 .
H36A C36 H36B 108.1 .
O9 C37 C36 111.1(4) .
O9 C37 H37A 109.4 .
C36 C37 H37A 109.4 .
O9 C37 H37B 109.4 .
C36 C37 H37B 109.4 .
H37A C37 H37B 108.0 .
N2 C38 C39 116.6(4) .
N2 C38 H38A 108.1 .
C39 C38 H38A 108.1 .
N2 C38 H38B 108.1 .
C39 C38 H38B 108.1 .
H38A C38 H38B 107.3 .
O12 C39 C38 111.7(6) .
O12 C39 H39A 109.3 .
C38 C39 H39A 109.3 .
O12 C39 H39B 109.3 .
C38 C39 H39B 109.3 .
H39A C39 H39B 107.9 .
Cl6' C3' Cl5' 125.7(6) .
Cl6' C3' H3'1 105.9 .
Cl5' C3' H3'1 105.9 .
Cl6' C3' H3'2 105.9 .
Cl5' C3' H3'2 105.9 .
H3'1 C3' H3'2 106.2 .
C3S Cl6S Cl6S 111.6(6) 2_587
O1S N1S O3S 120.3(6) .
O1S N1S O2S 120.2(6) .
O3S N1S O2S 119.4(5) .
O5S N2S O6S 121.8(3) .
O5S N2S O4S 118.5(3) .
O6S N2S O4S 119.7(3) .
Cl1S C1S Cl2S 116.0(6) .
Cl1S C1S H1S1 108.3 .
Cl2S C1S H1S1 108.3 .
Cl1S C1S H1S2 108.3 .
Cl2S C1S H1S2 108.3 .
H1S1 C1S H1S2 107.4 .
Cl3S C2S Cl4S 112.7(4) .
Cl3S C2S H2S1 109.0 .
Cl4S C2S H2S1 109.0 .
Cl3S C2S H2S2 109.0 .
Cl4S C2S H2S2 109.0 .
H2S1 C2S H2S2 107.8 .
Cl5S C3S Cl6S 115.7(9) .
Cl5S C3S H3S1 108.4 .
Cl6S C3S H3S1 108.4 .
Cl5S C3S H3S2 108.4 .
Cl6S C3S H3S2 108.4 .
H3S1 C3S H3S2 107.4 .

loop_
_geom_bond_atom_site_label_1
_geom_bond_atom_site_label_2
_geom_bond_distance
_geom_bond_site_symmetry_2
Co1 O10 1.863(2) .
Co1 O9 1.868(2) .
Co1 O11 1.912(2) .
Co1 O13 1.912(2) .
Co1 O19 1.929(3) .
Co1 N2 1.988(3) .
Co2 O18 1.863(3) .
Co2 O7 1.872(2) .
Co2 O16 1.901(3) .
Co2 O15 1.904(2) .
Co2 O8 1.915(2) .
Co2 N4 1.986(3) .
Mn1 O9 2.094(3) .
Mn1 O4 2.164(2) .
Mn1 O2 2.188(3) .
Mn1 O1 2.288(3) .
Mn1 O3 2.291(3) .
Mn1 O19 2.347(2) .
Mn1 N1 2.421(3) .
Mn2 O6 1.896(3) .
Mn2 O4 1.906(3) .
Mn2 O2 1.929(2) .
Mn2 O7 1.954(2) .
Mn2 O5 2.138(3) .
Mn2 O8 2.270(2) .
Mn3 O10 2.096(3) .
Mn3 O18 2.161(2) .
Mn3 O8 2.251(3) .
Mn3 O19 2.269(2) .
Mn3 O4 2.292(2) .
Mn3 O14 2.333(3) .
Mn3 N3 2.390(3) .
O1 C2 1.425(5) .
O1 H1 0.891(10) .
O2 C6 1.407(4) .
O3 C4 1.415(5) .
O3 H3 0.895(10) .
O4 H4 0.83(6) .
O5 C8 1.252(5) .
O6 C10 1.292(5) .
O7 C12 1.399(4) .
O8 C23 1.427(4) .
O9 C37 1.396(5) .
O10 C34 1.376(4) .
O11 C30 1.271(4) .
O12 C39 1.408(9) .
O12 H12 0.8200 .
O13 C32 1.287(4) .
O14 C26 1.437(4) .
O14 H22 0.71(4) .
O15 C21 1.284(4) .
O16 C19 1.274(5) .
O17 C17 1.398(4) .
O17 H17 0.8200 .
O18 C15 1.399(4) .
O19 C28 1.417(4) .
N1 C5 1.476(6) .
N1 C1 1.480(5) .
N1 C3 1.482(5) .
N2 C36 1.477(5) .
N2 C35 1.478(5) .
N2 C38 1.490(5) .
N3 C24 1.470(5) .
N3 C27 1.474(4) .
N3 C25 1.480(4) .
N4 C16 1.486(4) .
N4 C14 1.492(5) .
N4 C13 1.512(4) .
C1 C2 1.489(7) .
C1 H1A 0.9700 .
C1 H1B 0.9700 .
C2 H2A 0.9700 .
C2 H2B 0.9700 .
C3 C4 1.494(6) .
C3 H3A 0.9700 .
C3 H3B 0.9700 .
C4 H4A 0.9700 .
C4 H4B 0.9700 .
C5 C6 1.514(6) .
C5 H5A 0.9700 .
C5 H5B 0.9700 .
C6 H6A 0.9700 .
C6 H6B 0.9700 .
C7 C8 1.502(6) .
C7 H7A 0.9600 .
C7 H7B 0.9600 .
C7 H7C 0.9600 .
C8 C9 1.410(7) .
C9 C10 1.387(7) .
C9 H9 0.9300 .
C10 C11 1.484(7) .
C11 H11A 0.9600 .
C11 H11B 0.9600 .
C11 H11C 0.9600 .
C12 C13 1.509(5) .
C12 H12A 0.9700 .
C12 H12B 0.9700 .
C13 H13A 0.9700 .
C13 H13B 0.9700 .
C14 C15 1.516(5) .
C14 H14A 0.9700 .
C14 H14B 0.9700 .
C15 H15A 0.9700 .
C15 H15B 0.9700 .
C16 C17 1.526(5) .
C16 H16A 0.9700 .
C16 H16B 0.9700 .
C17 H17A 0.9700 .
C17 H17B 0.9700 .
C18 C19 1.500(6) .
C18 H18A 0.9600 .
C18 H18B 0.9600 .
C18 H18C 0.9600 .
C19 C20 1.398(6) .
C20 C21 1.376(6) .
C20 H20 0.9300 .
C21 C22 1.505(6) .
C22 H22A 0.9600 .
C22 H22B 0.9600 .
C22 H22C 0.9600 .
C23 C24 1.517(5) .
C23 H23A 0.9700 .
C23 H23B 0.9700 .
C24 H24A 0.9700 .
C24 H24B 0.9700 .
C25 C26 1.500(6) .
C25 H25A 0.9700 .
C25 H25B 0.9700 .
C26 H26A 0.9700 .
C26 H26B 0.9700 .
C27 C28 1.511(5) .
C27 H27A 0.9700 .
C27 H27B 0.9700 .
C28 H28A 0.9700 .
C28 H28B 0.9700 .
C29 C30 1.501(5) .
C29 H29A 0.9600 .
C29 H29B 0.9600 .
C29 H29C 0.9600 .
C30 C31 1.395(5) .
C31 C32 1.379(5) .
C31 H31 0.9300 .
C32 C33 1.494(5) .
C33 H33A 0.9600 .
C33 H33B 0.9600 .
C33 H33C 0.9600 .
C34 C35 1.496(6) .
C34 H34A 0.9700 .
C34 H34B 0.9700 .
C35 H35A 0.9700 .
C35 H35B 0.9700 .
C36 C37 1.454(7) .
C36 H36A 0.9700 .
C36 H36B 0.9700 .
C37 H37A 0.9700 .
C37 H37B 0.9700 .
C38 C39 1.518(7) .
C38 H38A 0.9700 .
C38 H38B 0.9700 .
C39 H39A 0.9700 .
C39 H39B 0.9700 .
Cl5' C3' 1.658(9) .
Cl6' C3' 1.608(8) .
C3' H3'1 0.9700 .
C3' H3'2 0.9700 .
Cl1S C1S 1.673(10) .
Cl2S C1S 1.730(10) .
Cl3S C2S 1.726(8) .
Cl4S C2S 1.749(7) .
Cl5S C3S 1.670(9) .
Cl6S C3S 1.759(9) .
Cl6S Cl6S 2.412(16) 2_587
O1S N1S 1.223(6) .
O2S N1S 1.275(6) .
O3S N1S 1.240(7) .
O4S N2S 1.281(4) .
O5S N2S 1.232(4) .
O6S N2S 1.247(4) .
C1S H1S1 0.9700 .
C1S H1S2 0.9700 .
C2S H2S1 0.9700 .
C2S H2S2 0.9700 .
C3S H3S1 0.9700 .
C3S H3S2 0.9700 .
